data_7160831
loop_
_publ_author_name
'Hao, Runqi'
'Hou, Fei'
'Liu, Liqin'
'Wang, Rao'
'Tao, Yuan'
'Jia, Zhenhua'
'Chen, Fen-Er'

_publ_section_title
;
 Enantioselective access to quaternary stereocenters of pyrrolidines
 <i>via</i> Rh-catalyzed intramolecular cyclization of 1,6-enynes.
;
_journal_issue 44
_journal_name_full 'Organic &amp; biomolecular chemistry'
_journal_page_first 10062
_journal_page_last 10066
_journal_paper_doi 10.1039/d5ob01373a
_journal_volume 23
_journal_year 2025
_chemical_absolute_configuration rmad
_chemical_formula_sum 'C21 H23 Cl N2 O4 S'
_chemical_formula_weight 434.92
_space_group_crystal_system orthorhombic
_space_group_IT_number 19
_space_group_name_Hall 'P 2ac 2ab'
_space_group_name_H-M_alt 'P 21 21 21'
_atom_sites_solution_hydrogens mixed
_audit_creation_method SHELXL-2019/2
_audit_update_record
;
2024-12-05 deposited with the CCDC.	2025-10-16 downloaded from the CCDC.
;
_cell_angle_alpha 90
_cell_angle_beta 90
_cell_angle_gamma 90
_cell_formula_units_Z 4
_cell_length_a 8.7379(9)
_cell_length_b 9.8928(11)
_cell_length_c 25.507(3)
_cell_measurement_reflns_used 9962
_cell_measurement_temperature 173(2)
_cell_measurement_theta_max 58.12
_cell_measurement_theta_min 4.28
_cell_volume 2204.9(4)
_computing_cell_refinement 'Bruker SAINT'
_computing_data_collection 'Bruker APEX2'
_computing_data_reduction 'Bruker SAINT'
_computing_molecular_graphics 'Bruker SHELXTL'
_computing_publication_material 'Bruker SHELXTL'
_computing_structure_refinement 'SHELXL-2019/2 (Sheldrick, 2019)'
_computing_structure_solution 'SHELXT 2018/2 (Sheldrick, 2018)'
_diffrn_ambient_temperature 173(2)
_diffrn_measured_fraction_theta_full 0.995
_diffrn_measured_fraction_theta_max 0.995
_diffrn_measurement_device_type 'Bruker APEX-II CCD'
_diffrn_measurement_method '\f and \w scans'
_diffrn_radiation_type GaK\a
_diffrn_radiation_wavelength 1.34139
_diffrn_reflns_av_R_equivalents 0.0485
_diffrn_reflns_av_unetI/netI 0.0278
_diffrn_reflns_Laue_measured_fraction_full 0.995
_diffrn_reflns_Laue_measured_fraction_max 0.995
_diffrn_reflns_limit_h_max 10
_diffrn_reflns_limit_h_min -10
_diffrn_reflns_limit_k_max 11
_diffrn_reflns_limit_k_min -11
_diffrn_reflns_limit_l_max 30
_diffrn_reflns_limit_l_min -30
_diffrn_reflns_number 27605
_diffrn_reflns_point_group_measured_fraction_full 0.994
_diffrn_reflns_point_group_measured_fraction_max 0.994
_diffrn_reflns_theta_full 53.058
_diffrn_reflns_theta_max 53.058
_diffrn_reflns_theta_min 4.170
_exptl_absorpt_coefficient_mu 1.753
_exptl_absorpt_correction_T_max 0.750
_exptl_absorpt_correction_T_min 0.541
_exptl_absorpt_correction_type multi-scan
_exptl_absorpt_process_details sadabs
_exptl_crystal_colour colorless
_exptl_crystal_density_diffrn 1.310
_exptl_crystal_description block
_exptl_crystal_F_000 912
_exptl_crystal_size_max 0.120
_exptl_crystal_size_mid 0.120
_exptl_crystal_size_min 0.080
_refine_diff_density_max 0.218
_refine_diff_density_min -0.216
_refine_diff_density_rms 0.039
_refine_ls_abs_structure_details
; 
 Flack x determined using 1476 quotients [(I+)-(I-)]/[(I+)+(I-)] 
 (Parsons, Flack and Wagner, Acta Cryst. B69 (2013) 249-259). 
;
_refine_ls_abs_structure_Flack 0.060(7)
_refine_ls_extinction_coef 0.0032(5)
_refine_ls_extinction_expression Fc^*^=kFc[1+0.001xFc^2^\l^3^/sin(2\q)]^-1/4^
_refine_ls_extinction_method 'SHELXL-2019/2 (Sheldrick 2019)'
_refine_ls_goodness_of_fit_ref 1.060
_refine_ls_hydrogen_treatment mixed
_refine_ls_matrix_type full
_refine_ls_number_parameters 269
_refine_ls_number_reflns 3888
_refine_ls_number_restraints 1
_refine_ls_restrained_S_all 1.061
_refine_ls_R_factor_all 0.0337
_refine_ls_R_factor_gt 0.0309
_refine_ls_shift/su_max 0.002
_refine_ls_shift/su_mean 0.000
_refine_ls_structure_factor_coef Fsqd
_refine_ls_weighting_details 'w=1/[\s^2^(Fo^2^)+(0.0426P)^2^+0.4709P] where P=(Fo^2^+2Fc^2^)/3'
_refine_ls_weighting_scheme calc
_refine_ls_wR_factor_gt 0.0781
_refine_ls_wR_factor_ref 0.0796
_reflns_Friedel_coverage 0.732
_reflns_Friedel_fraction_full 0.993
_reflns_Friedel_fraction_max 0.992
_reflns_number_gt 3654
_reflns_number_total 3888
_reflns_threshold_expression 'I > 2\s(I)'
_cod_data_source_file d5ob01373a2.cif
_cod_data_source_block ga_241104e_a
_cod_depositor_comments 'Adding full bibliography for 7160831.cif.'
_cod_database_code 7160831
_shelx_shelxl_version_number 2019/2
_shelx_space_group_comment
; 
The symmetry employed for this shelxl refinement is uniquely defined 
by the following loop, which should always be used as a source of 
symmetry information in preference to the above space-group names. 
They are only intended as comments. 
;
_shelx_estimated_absorpt_t_min 0.817
_shelx_estimated_absorpt_t_max 0.872

loop_
_space_group_symop_operation_xyz
'x, y, z'
'-x+1/2, -y, z+1/2'
'-x, y+1/2, -z+1/2'
'x+1/2, -y+1/2, -z'

loop_
_atom_site_label
_atom_site_type_symbol
_atom_site_fract_x
_atom_site_fract_y
_atom_site_fract_z
_atom_site_U_iso_or_equiv
_atom_site_adp_type
_atom_site_occupancy
_atom_site_site_symmetry_order
_atom_site_calc_flag
_atom_site_refinement_flags_posn
_atom_site_refinement_flags_adp
_atom_site_refinement_flags_occupancy
_atom_site_disorder_assembly
_atom_site_disorder_group
S1 S -0.05272(7) 0.55364(7) 0.69034(2) 0.03682(19) Uani 1 1 d . . . . .
Cl1 Cl 1.21521(10) 0.59575(9) 0.99606(3) 0.0597(3) Uani 1 1 d . . . . .
N1 N 0.1272(2) 0.5729(2) 0.70490(8) 0.0352(5) Uani 1 1 d . . . . .
N2 N 0.7574(3) 0.6224(2) 0.82561(8) 0.0333(5) Uani 1 1 d D . . . .
H2 H 0.798(3) 0.622(3) 0.7957(9) 0.045(9) Uiso 1 1 d D . . . .
O1 O -0.1324(2) 0.6592(2) 0.71790(7) 0.0484(5) Uani 1 1 d . . . . .
O2 O -0.0898(2) 0.4149(2) 0.69993(8) 0.0522(6) Uani 1 1 d . . . . .
O3 O 0.5510(2) 0.64254(19) 0.77786(6) 0.0357(4) Uani 1 1 d . . . . .
O4 O 0.5214(2) 0.6363(2) 0.86613(7) 0.0413(5) Uani 1 1 d . . . . .
C1 C 0.2380(3) 0.4715(3) 0.68553(13) 0.0443(7) Uani 1 1 d . . . . .
H1A H 0.207648 0.437049 0.650616 0.053 Uiso 1 1 calc R U . . .
H1B H 0.246424 0.394526 0.710156 0.053 Uiso 1 1 calc R U . . .
C2 C 0.3873(3) 0.5489(3) 0.68244(10) 0.0354(6) Uani 1 1 d . . . . .
C3 C 0.3661(3) 0.6822(3) 0.71145(10) 0.0322(6) Uani 1 1 d . . . . .
C4 C 0.1951(3) 0.7095(3) 0.70145(11) 0.0351(6) Uani 1 1 d . . . . .
H4A H 0.151795 0.770401 0.728430 0.042 Uiso 1 1 calc R U . . .
H4B H 0.178485 0.749640 0.666361 0.042 Uiso 1 1 calc R U . . .
C5 C 0.3889(3) 0.6620(3) 0.77064(10) 0.0340(6) Uani 1 1 d . . . . .
H5A H 0.353301 0.742414 0.790268 0.041 Uiso 1 1 calc R U . . .
H5B H 0.331327 0.581986 0.783022 0.041 Uiso 1 1 calc R U . . .
C6 C 0.6027(3) 0.6343(3) 0.82770(10) 0.0318(6) Uani 1 1 d . . . . .
C7 C 0.8618(3) 0.6167(3) 0.86759(10) 0.0319(6) Uani 1 1 d . . . . .
C8 C 0.8173(3) 0.6273(3) 0.91982(10) 0.0382(6) Uani 1 1 d . . . . .
H8 H 0.712358 0.638671 0.928572 0.046 Uiso 1 1 calc R U . . .
C9 C 0.9273(3) 0.6213(3) 0.95909(11) 0.0428(7) Uani 1 1 d . . . . .
H9 H 0.897566 0.627819 0.994827 0.051 Uiso 1 1 calc R U . . .
C10 C 1.0795(3) 0.6058(3) 0.94622(11) 0.0392(6) Uani 1 1 d . . . . .
C11 C 1.1253(3) 0.5969(3) 0.89453(11) 0.0417(7) Uani 1 1 d . . . . .
H11 H 1.230515 0.587635 0.885888 0.050 Uiso 1 1 calc R U . . .
C12 C 1.0154(3) 0.6018(3) 0.85550(11) 0.0371(6) Uani 1 1 d . . . . .
H12 H 1.045779 0.594864 0.819842 0.044 Uiso 1 1 calc R U . . .
C13 C -0.0736(3) 0.5851(3) 0.62280(9) 0.0322(6) Uani 1 1 d . . . . .
C14 C -0.0642(3) 0.4781(3) 0.58761(10) 0.0374(6) Uani 1 1 d . . . . .
H14 H -0.053617 0.387910 0.599853 0.045 Uiso 1 1 calc R U . . .
C15 C -0.0707(4) 0.5054(3) 0.53432(11) 0.0435(7) Uani 1 1 d . . . . .
H15 H -0.065770 0.432666 0.510042 0.052 Uiso 1 1 calc R U . . .
C16 C -0.0841(4) 0.6354(3) 0.51594(11) 0.0523(9) Uani 1 1 d . . . . .
C17 C -0.0964(5) 0.7403(3) 0.55189(13) 0.0625(10) Uani 1 1 d . . . . .
H17 H -0.109008 0.830220 0.539571 0.075 Uiso 1 1 calc R U . . .
C18 C -0.0907(4) 0.7163(3) 0.60543(12) 0.0479(8) Uani 1 1 d . . . . .
H18 H -0.098504 0.788803 0.629689 0.058 Uiso 1 1 calc R U . . .
C19 C -0.0868(7) 0.6651(5) 0.45751(13) 0.0874(15) Uani 1 1 d . . . . .
H19A H -0.043137 0.588408 0.438356 0.131 Uiso 1 1 calc R U . . .
H19B H -0.026319 0.746496 0.450349 0.131 Uiso 1 1 calc R U . . .
H19C H -0.192650 0.679655 0.446144 0.131 Uiso 1 1 calc R U . . .
C20 C 0.5088(4) 0.5094(4) 0.65633(14) 0.0566(9) Uani 1 1 d . . . . .
H20A H 0.507103 0.426601 0.637506 0.068 Uiso 1 1 calc R U . . .
H20B H 0.598525 0.563730 0.656268 0.068 Uiso 1 1 calc R U . . .
C21 C 0.4657(3) 0.7982(3) 0.69201(11) 0.0429(7) Uani 1 1 d . . . . .
H21A H 0.443137 0.879814 0.712351 0.064 Uiso 1 1 calc R U . . .
H21B H 0.444254 0.814993 0.654868 0.064 Uiso 1 1 calc R U . . .
H21C H 0.573840 0.774318 0.696304 0.064 Uiso 1 1 calc R U . . .

loop_
_atom_site_aniso_label
_atom_site_aniso_U_11
_atom_site_aniso_U_22
_atom_site_aniso_U_33
_atom_site_aniso_U_23
_atom_site_aniso_U_13
_atom_site_aniso_U_12
S1 0.0294(3) 0.0507(4) 0.0303(3) 0.0030(3) 0.0002(2) -0.0031(3)
Cl1 0.0543(5) 0.0657(5) 0.0591(5) -0.0059(4) -0.0282(4) -0.0005(4)
N1 0.0305(11) 0.0362(13) 0.0389(11) 0.0007(10) -0.0045(9) 0.0021(10)
N2 0.0282(11) 0.0431(14) 0.0287(11) -0.0008(9) 0.0007(9) 0.0010(10)
O1 0.0328(10) 0.0782(16) 0.0343(10) -0.0082(10) 0.0041(8) 0.0103(10)
O2 0.0526(13) 0.0577(13) 0.0463(11) 0.0170(10) -0.0050(9) -0.0196(10)
O3 0.0265(8) 0.0482(11) 0.0322(9) -0.0017(8) -0.0037(7) 0.0030(9)
O4 0.0308(10) 0.0586(13) 0.0344(9) 0.0015(9) 0.0019(8) 0.0026(9)
C1 0.0358(14) 0.0332(15) 0.0638(19) -0.0097(14) -0.0054(14) 0.0042(12)
C2 0.0333(13) 0.0354(15) 0.0374(13) -0.0041(12) -0.0043(11) 0.0041(12)
C3 0.0317(13) 0.0313(14) 0.0336(13) -0.0020(11) -0.0043(11) 0.0032(11)
C4 0.0366(15) 0.0318(14) 0.0368(14) -0.0049(11) -0.0064(11) 0.0056(11)
C5 0.0277(12) 0.0398(15) 0.0347(13) -0.0014(12) -0.0033(11) 0.0032(11)
C6 0.0312(13) 0.0320(15) 0.0323(12) 0.0000(11) -0.0036(10) -0.0008(11)
C7 0.0328(14) 0.0278(14) 0.0349(13) -0.0007(11) -0.0039(10) -0.0001(11)
C8 0.0333(14) 0.0473(17) 0.0341(13) -0.0015(12) -0.0001(11) 0.0036(13)
C9 0.0459(17) 0.0477(18) 0.0348(14) -0.0056(13) -0.0053(12) 0.0031(14)
C10 0.0415(16) 0.0308(14) 0.0453(15) -0.0029(12) -0.0138(12) -0.0015(12)
C11 0.0307(13) 0.0422(16) 0.0523(16) 0.0002(14) -0.0059(12) 0.0006(13)
C12 0.0325(14) 0.0394(16) 0.0393(14) -0.0018(12) -0.0005(10) -0.0003(12)
C13 0.0279(12) 0.0384(15) 0.0302(12) 0.0008(11) -0.0022(9) -0.0015(11)
C14 0.0366(14) 0.0353(15) 0.0401(14) 0.0000(11) -0.0045(11) -0.0013(13)
C15 0.0484(18) 0.0451(17) 0.0370(14) -0.0092(13) -0.0011(12) -0.0019(14)
C16 0.072(2) 0.050(2) 0.0341(15) 0.0031(13) -0.0067(14) -0.0123(16)
C17 0.108(3) 0.0338(17) 0.0460(17) 0.0063(14) -0.0225(19) -0.0078(18)
C18 0.068(2) 0.0366(16) 0.0388(15) -0.0050(13) -0.0120(14) 0.0051(15)
C19 0.151(5) 0.075(3) 0.0358(18) 0.0109(18) -0.013(2) -0.030(3)
C20 0.0476(18) 0.060(2) 0.0619(19) -0.0187(16) 0.0057(15) 0.0072(16)
C21 0.0476(17) 0.0396(16) 0.0416(15) 0.0057(13) -0.0054(14) -0.0063(13)

loop_
_atom_type_symbol
_atom_type_description
_atom_type_scat_dispersion_real
_atom_type_scat_dispersion_imag
_atom_type_scat_source
C C 0.0137 0.0067 'International Tables Vol C Tables 4.2.6.8 and 6.1.1.4'
H H 0.0000 0.0000 'International Tables Vol C Tables 4.2.6.8 and 6.1.1.4'
Cl Cl 0.3281 0.5435 'International Tables Vol C Tables 4.2.6.8 and 6.1.1.4'
N N 0.0241 0.0134 'International Tables Vol C Tables 4.2.6.8 and 6.1.1.4'
O O 0.0389 0.0241 'International Tables Vol C Tables 4.2.6.8 and 6.1.1.4'
S S 0.2925 0.4295 'International Tables Vol C Tables 4.2.6.8 and 6.1.1.4'

loop_
_geom_angle_atom_site_label_1
_geom_angle_atom_site_label_2
_geom_angle_atom_site_label_3
_geom_angle
_geom_angle_site_symmetry_1
_geom_angle_site_symmetry_3
_geom_angle_publ_flag
O2 S1 O1 120.20(14) . . ?
O2 S1 N1 106.97(13) . . ?
O1 S1 N1 105.74(13) . . ?
O2 S1 C13 108.27(13) . . ?
O1 S1 C13 107.44(13) . . ?
N1 S1 C13 107.63(12) . . ?
C4 N1 C1 109.7(2) . . ?
C4 N1 S1 118.77(17) . . ?
C1 N1 S1 118.52(19) . . ?
C6 N2 C7 128.2(2) . . ?
C6 N2 H2 117(2) . . ?
C7 N2 H2 114(2) . . ?
C6 O3 C5 117.2(2) . . ?
N1 C1 C2 103.8(2) . . ?
N1 C1 H1A 111.0 . . ?
C2 C1 H1A 111.0 . . ?
N1 C1 H1B 111.0 . . ?
C2 C1 H1B 111.0 . . ?
H1A C1 H1B 109.0 . . ?
C20 C2 C1 124.9(3) . . ?
C20 C2 C3 127.0(3) . . ?
C1 C2 C3 107.9(2) . . ?
C21 C3 C2 115.1(2) . . ?
C21 C3 C5 110.1(2) . . ?
C2 C3 C5 110.4(2) . . ?
C21 C3 C4 111.7(2) . . ?
C2 C3 C4 100.9(2) . . ?
C5 C3 C4 108.2(2) . . ?
N1 C4 C3 102.7(2) . . ?
N1 C4 H4A 111.2 . . ?
C3 C4 H4A 111.2 . . ?
N1 C4 H4B 111.2 . . ?
C3 C4 H4B 111.2 . . ?
H4A C4 H4B 109.1 . . ?
O3 C5 C3 105.7(2) . . ?
O3 C5 H5A 110.6 . . ?
C3 C5 H5A 110.6 . . ?
O3 C5 H5B 110.6 . . ?
C3 C5 H5B 110.6 . . ?
H5A C5 H5B 108.7 . . ?
O4 C6 O3 124.4(2) . . ?
O4 C6 N2 128.1(2) . . ?
O3 C6 N2 107.5(2) . . ?
C12 C7 C8 119.5(2) . . ?
C12 C7 N2 117.6(2) . . ?
C8 C7 N2 123.0(2) . . ?
C9 C8 C7 119.6(3) . . ?
C9 C8 H8 120.2 . . ?
C7 C8 H8 120.2 . . ?
C10 C9 C8 120.1(3) . . ?
C10 C9 H9 120.0 . . ?
C8 C9 H9 120.0 . . ?
C9 C10 C11 120.9(2) . . ?
C9 C10 Cl1 119.3(2) . . ?
C11 C10 Cl1 119.8(2) . . ?
C10 C11 C12 118.9(3) . . ?
C10 C11 H11 120.5 . . ?
C12 C11 H11 120.5 . . ?
C11 C12 C7 121.1(3) . . ?
C11 C12 H12 119.5 . . ?
C7 C12 H12 119.5 . . ?
C18 C13 C14 121.0(2) . . ?
C18 C13 S1 119.5(2) . . ?
C14 C13 S1 119.4(2) . . ?
C15 C14 C13 118.8(3) . . ?
C15 C14 H14 120.6 . . ?
C13 C14 H14 120.6 . . ?
C16 C15 C14 121.3(3) . . ?
C16 C15 H15 119.3 . . ?
C14 C15 H15 119.3 . . ?
C15 C16 C17 118.7(3) . . ?
C15 C16 C19 121.1(3) . . ?
C17 C16 C19 120.1(3) . . ?
C18 C17 C16 121.3(3) . . ?
C18 C17 H17 119.4 . . ?
C16 C17 H17 119.4 . . ?
C13 C18 C17 118.8(3) . . ?
C13 C18 H18 120.6 . . ?
C17 C18 H18 120.6 . . ?
C16 C19 H19A 109.5 . . ?
C16 C19 H19B 109.5 . . ?
H19A C19 H19B 109.5 . . ?
C16 C19 H19C 109.5 . . ?
H19A C19 H19C 109.5 . . ?
H19B C19 H19C 109.5 . . ?
C2 C20 H20A 120.0 . . ?
C2 C20 H20B 120.0 . . ?
H20A C20 H20B 120.0 . . ?
C3 C21 H21A 109.5 . . ?
C3 C21 H21B 109.5 . . ?
H21A C21 H21B 109.5 . . ?
C3 C21 H21C 109.5 . . ?
H21A C21 H21C 109.5 . . ?
H21B C21 H21C 109.5 . . ?

loop_
_geom_bond_atom_site_label_1
_geom_bond_atom_site_label_2
_geom_bond_distance
_geom_bond_site_symmetry_2
_geom_bond_publ_flag
S1 O2 1.431(2) . ?
S1 O1 1.439(2) . ?
S1 N1 1.626(2) . ?
S1 C13 1.760(2) . ?
Cl1 C10 1.741(3) . ?
N1 C4 1.478(4) . ?
N1 C1 1.479(3) . ?
N2 C6 1.357(3) . ?
N2 C7 1.408(3) . ?
N2 H2 0.84(2) . ?
O3 C6 1.352(3) . ?
O3 C5 1.441(3) . ?
O4 C6 1.210(3) . ?
C1 C2 1.514(4) . ?
C1 H1A 0.9900 . ?
C1 H1B 0.9900 . ?
C2 C20 1.313(4) . ?
C2 C3 1.524(4) . ?
C3 C21 1.523(4) . ?
C3 C5 1.536(3) . ?
C3 C4 1.540(4) . ?
C4 H4A 0.9900 . ?
C4 H4B 0.9900 . ?
C5 H5A 0.9900 . ?
C5 H5B 0.9900 . ?
C7 C12 1.385(4) . ?
C7 C8 1.392(4) . ?
C8 C9 1.390(4) . ?
C8 H8 0.9500 . ?
C9 C10 1.379(4) . ?
C9 H9 0.9500 . ?
C10 C11 1.381(4) . ?
C11 C12 1.384(4) . ?
C11 H11 0.9500 . ?
C12 H12 0.9500 . ?
C13 C18 1.379(4) . ?
C13 C14 1.390(4) . ?
C14 C15 1.387(4) . ?
C14 H14 0.9500 . ?
C15 C16 1.375(5) . ?
C15 H15 0.9500 . ?
C16 C17 1.389(5) . ?
C16 C19 1.519(4) . ?
C17 C18 1.387(5) . ?
C17 H17 0.9500 . ?
C18 H18 0.9500 . ?
C19 H19A 0.9800 . ?
C19 H19B 0.9800 . ?
C19 H19C 0.9800 . ?
C20 H20A 0.9500 . ?
C20 H20B 0.9500 . ?
C21 H21A 0.9800 . ?
C21 H21B 0.9800 . ?
C21 H21C 0.9800 . ?

loop_
_geom_torsion_atom_site_label_1
_geom_torsion_atom_site_label_2
_geom_torsion_atom_site_label_3
_geom_torsion_atom_site_label_4
_geom_torsion
_geom_torsion_site_symmetry_1
_geom_torsion_site_symmetry_2
_geom_torsion_site_symmetry_3
_geom_torsion_site_symmetry_4
_geom_torsion_publ_flag
O2 S1 N1 C4 -176.66(19) . . . . ?
O1 S1 N1 C4 -47.4(2) . . . . ?
C13 S1 N1 C4 67.2(2) . . . . ?
O2 S1 N1 C1 46.0(2) . . . . ?
O1 S1 N1 C1 175.2(2) . . . . ?
C13 S1 N1 C1 -70.2(2) . . . . ?
C4 N1 C1 C2 12.9(3) . . . . ?
S1 N1 C1 C2 153.82(19) . . . . ?
N1 C1 C2 C20 -163.7(3) . . . . ?
N1 C1 C2 C3 12.5(3) . . . . ?
C20 C2 C3 C21 24.3(4) . . . . ?
C1 C2 C3 C21 -151.8(2) . . . . ?
C20 C2 C3 C5 -101.2(3) . . . . ?
C1 C2 C3 C5 82.8(3) . . . . ?
C20 C2 C3 C4 144.6(3) . . . . ?
C1 C2 C3 C4 -31.5(3) . . . . ?
C1 N1 C4 C3 -32.7(3) . . . . ?
S1 N1 C4 C3 -173.50(17) . . . . ?
C21 C3 C4 N1 160.8(2) . . . . ?
C2 C3 C4 N1 38.0(2) . . . . ?
C5 C3 C4 N1 -77.9(2) . . . . ?
C6 O3 C5 C3 174.3(2) . . . . ?
C21 C3 C5 O3 -55.5(3) . . . . ?
C2 C3 C5 O3 72.7(3) . . . . ?
C4 C3 C5 O3 -177.7(2) . . . . ?
C5 O3 C6 O4 3.4(4) . . . . ?
C5 O3 C6 N2 -177.3(2) . . . . ?
C7 N2 C6 O4 -3.9(5) . . . . ?
C7 N2 C6 O3 176.9(2) . . . . ?
C6 N2 C7 C12 178.9(3) . . . . ?
C6 N2 C7 C8 -2.0(4) . . . . ?
C12 C7 C8 C9 -0.7(4) . . . . ?
N2 C7 C8 C9 -179.8(3) . . . . ?
C7 C8 C9 C10 0.4(4) . . . . ?
C8 C9 C10 C11 0.4(4) . . . . ?
C8 C9 C10 Cl1 -179.0(2) . . . . ?
C9 C10 C11 C12 -1.0(4) . . . . ?
Cl1 C10 C11 C12 178.5(2) . . . . ?
C10 C11 C12 C7 0.7(5) . . . . ?
C8 C7 C12 C11 0.2(4) . . . . ?
N2 C7 C12 C11 179.3(3) . . . . ?
O2 S1 C13 C18 160.3(2) . . . . ?
O1 S1 C13 C18 29.1(3) . . . . ?
N1 S1 C13 C18 -84.4(3) . . . . ?
O2 S1 C13 C14 -23.2(3) . . . . ?
O1 S1 C13 C14 -154.4(2) . . . . ?
N1 S1 C13 C14 92.1(2) . . . . ?
C18 C13 C14 C15 0.7(4) . . . . ?
S1 C13 C14 C15 -175.8(2) . . . . ?
C13 C14 C15 C16 0.8(5) . . . . ?
C14 C15 C16 C17 -2.2(5) . . . . ?
C14 C15 C16 C19 178.3(3) . . . . ?
C15 C16 C17 C18 2.0(6) . . . . ?
C19 C16 C17 C18 -178.5(4) . . . . ?
C14 C13 C18 C17 -0.9(5) . . . . ?
S1 C13 C18 C17 175.6(3) . . . . ?
C16 C17 C18 C13 -0.5(6) . . . . ?
